data_7155374
loop_
_publ_author_name
'Kumar, K. Shiva'
'Bhaskar, Boyapally'
'Ramulu, Meesa Siddi'
'Kumar, N. Praveen'
'Ashfaq, Mohd Ashraf'
'Pal, Manojit'

_publ_section_title
;
 Metal catalyst free cyclization of 3-alkynyl substituted
 2-(indol-3-yl)quinoxalines in TFA alone: a new synthesis of
 indolophenazines.
;
_journal_issue 1
_journal_name_full 'Organic &amp; biomolecular chemistry'
_journal_page_first 82
_journal_page_last 87
_journal_paper_doi 10.1039/c6ob02340a
_journal_volume 15
_journal_year 2016
_chemical_formula_moiety 'C25 H25 N3'
_chemical_formula_sum 'C25 H25 N3'
_chemical_formula_weight 367.48
_chemical_name_systematic
;
 ?
;
_space_group_crystal_system monoclinic
_space_group_IT_number 14
_space_group_name_Hall '-P 2ybc'
_space_group_name_H-M_alt 'P 1 21/c 1'
_symmetry_space_group_name_Hall '-P 2ybc'
_symmetry_space_group_name_H-M 'P 1 21/c 1'
_atom_sites_solution_hydrogens geom
_audit_creation_method SHELXL-2014
_audit_update_record
;
2016-09-08 deposited with the CCDC.
2016-11-22 downloaded from the CCDC.
;
_cell_angle_alpha 90
_cell_angle_beta 91.1000(10)
_cell_angle_gamma 90
_cell_formula_units_Z 4
_cell_length_a 8.4926(2)
_cell_length_b 7.9538(2)
_cell_length_c 28.9887(7)
_cell_measurement_reflns_used 4787
_cell_measurement_temperature 296(2)
_cell_measurement_theta_max 27.52
_cell_measurement_theta_min 2.66
_cell_volume 1957.78(8)
_computing_cell_refinement 'Bruker SAINT'
_computing_data_collection 'Bruker APEX2'
_computing_data_reduction 'Bruker SAINT'
_computing_molecular_graphics 'Bruker SHELXTL'
_computing_publication_material 'Bruker SHELXTL'
_computing_structure_refinement 'SHELXL-2014 (Sheldrick, 2014)'
_computing_structure_solution 'SHELXL-2014 (Sheldrick, 2014)'
_diffrn_ambient_temperature 296(2)
_diffrn_detector_area_resol_mean 0
_diffrn_measured_fraction_theta_full 0.998
_diffrn_measured_fraction_theta_max 0.998
_diffrn_measurement_device_type 'Bruker APEX-II CCD'
_diffrn_measurement_method '\f and \w scans'
_diffrn_radiation_type MoK\a
_diffrn_radiation_wavelength 0.71073
_diffrn_reflns_av_R_equivalents 0.0283
_diffrn_reflns_av_unetI/netI 0.0273
_diffrn_reflns_Laue_measured_fraction_full 0.998
_diffrn_reflns_Laue_measured_fraction_max 0.998
_diffrn_reflns_limit_h_max 10
_diffrn_reflns_limit_h_min -7
_diffrn_reflns_limit_k_max 9
_diffrn_reflns_limit_k_min -9
_diffrn_reflns_limit_l_max 35
_diffrn_reflns_limit_l_min -35
_diffrn_reflns_number 15774
_diffrn_reflns_point_group_measured_fraction_full 0.998
_diffrn_reflns_point_group_measured_fraction_max 0.998
_diffrn_reflns_theta_full 25.242
_diffrn_reflns_theta_max 25.999
_diffrn_reflns_theta_min 2.655
_diffrn_source 'sealed tube'
_exptl_absorpt_coefficient_mu 0.074
_exptl_absorpt_correction_T_max 0.9924
_exptl_absorpt_correction_T_min 0.9849
_exptl_absorpt_correction_type multi-scan
_exptl_absorpt_process_details SADABS
_exptl_crystal_colour yellow
_exptl_crystal_density_diffrn 1.247
_exptl_crystal_density_meas 1.247
_exptl_crystal_density_method NONE
_exptl_crystal_description block
_exptl_crystal_F_000 784
_exptl_crystal_size_max 0.200
_exptl_crystal_size_mid 0.150
_exptl_crystal_size_min 0.100
_refine_diff_density_max 0.215
_refine_diff_density_min -0.167
_refine_diff_density_rms 0.035
_refine_ls_extinction_method none
_refine_ls_goodness_of_fit_ref 1.019
_refine_ls_hydrogen_treatment constr
_refine_ls_matrix_type full
_refine_ls_number_parameters 255
_refine_ls_number_reflns 3844
_refine_ls_number_restraints 0
_refine_ls_restrained_S_all 1.019
_refine_ls_R_factor_all 0.0658
_refine_ls_R_factor_gt 0.0426
_refine_ls_shift/su_max 0.001
_refine_ls_shift/su_mean 0.000
_refine_ls_structure_factor_coef Fsqd
_refine_ls_weighting_details 'w=1/[\s^2^(Fo^2^)+(0.0545P)^2^+0.5059P] where P=(Fo^2^+2Fc^2^)/3'
_refine_ls_weighting_scheme calc
_refine_ls_wR_factor_gt 0.1054
_refine_ls_wR_factor_ref 0.1207
_reflns_Friedel_coverage 0.000
_reflns_number_gt 2753
_reflns_number_total 3844
_reflns_threshold_expression 'I > 2\s(I)'
_cod_data_source_file c6ob02340a2.cif
_cod_data_source_block shelx
_cod_depositor_comments 'Adding full bibliography for 7155374--7155375.cif.'
_cod_database_code 7155374
_shelx_space_group_comment
;
The symmetry employed for this shelxl refinement is uniquely defined
by the following loop, which should always be used as a source of
symmetry information in preference to the above space-group names.
They are only intended as comments.
;
_shelx_estimated_absorpt_t_min 0.985
_shelx_estimated_absorpt_t_max 0.993
_shelxl_version_number 2014-3

loop_
_space_group_symop_operation_xyz
'x, y, z'
'-x, y+1/2, -z+1/2'
'-x, -y, -z'
'x, -y-1/2, z-1/2'

loop_
_atom_site_label
_atom_site_type_symbol
_atom_site_fract_x
_atom_site_fract_y
_atom_site_fract_z
_atom_site_U_iso_or_equiv
_atom_site_adp_type
_atom_site_occupancy
_atom_site_site_symmetry_order
_atom_site_calc_flag
_atom_site_refinement_flags_posn
_atom_site_refinement_flags_adp
C1 C 0.12654(17) 0.9695(2) 0.42247(5) 0.0395(4) Uani 1 1 d . .
C2 C 0.0400(2) 1.1192(2) 0.43006(6) 0.0487(4) Uani 1 1 d . .
H2 H -0.0093 1.1361 0.4580 0.058 Uiso 1 1 calc R U
C3 C 0.0293(2) 1.2374(2) 0.39652(6) 0.0554(5) Uani 1 1 d . .
H3 H -0.0282 1.3350 0.4015 0.066 Uiso 1 1 calc R U
C4 C 0.1048(2) 1.2136(2) 0.35404(6) 0.0563(5) Uani 1 1 d . .
H4 H 0.0974 1.2967 0.3315 0.068 Uiso 1 1 calc R U
C5 C 0.1877(2) 1.0724(2) 0.34546(6) 0.0506(4) Uani 1 1 d . .
H5 H 0.2363 1.0594 0.3172 0.061 Uiso 1 1 calc R U
C6 C 0.20114(17) 0.9439(2) 0.37930(5) 0.0400(4) Uani 1 1 d . .
C7 C 0.28922(16) 0.68609(19) 0.40381(5) 0.0363(3) Uani 1 1 d . .
C8 C 0.36966(16) 0.53073(19) 0.39807(5) 0.0363(3) Uani 1 1 d . .
C9 C 0.45060(17) 0.4628(2) 0.35927(5) 0.0404(4) Uani 1 1 d . .
C10 C 0.4729(2) 0.5154(2) 0.31387(5) 0.0507(4) Uani 1 1 d . .
H10 H 0.4315 0.6170 0.3034 0.061 Uiso 1 1 calc R U
C11 C 0.5577(2) 0.4135(3) 0.28493(6) 0.0622(5) Uani 1 1 d . .
H11 H 0.5728 0.4465 0.2546 0.075 Uiso 1 1 calc R U
C12 C 0.6210(2) 0.2621(3) 0.30048(6) 0.0646(5) Uani 1 1 d . .
H12 H 0.6789 0.1968 0.2803 0.078 Uiso 1 1 calc R U
C13 C 0.6003(2) 0.2064(2) 0.34471(6) 0.0556(5) Uani 1 1 d . .
H13 H 0.6433 0.1051 0.3549 0.067 Uiso 1 1 calc R U
C14 C 0.51235(18) 0.3074(2) 0.37391(5) 0.0427(4) Uani 1 1 d . .
C15 C 0.5209(2) 0.1292(2) 0.44447(6) 0.0534(5) Uani 1 1 d . .
H15A H 0.5993 0.1597 0.4673 0.080 Uiso 1 1 calc R U
H15B H 0.5647 0.0495 0.4234 0.080 Uiso 1 1 calc R U
H15C H 0.4322 0.0799 0.4594 0.080 Uiso 1 1 calc R U
C16 C 0.38262(17) 0.41434(19) 0.43407(5) 0.0369(4) Uani 1 1 d . .
C17 C 0.30911(17) 0.44079(19) 0.47821(5) 0.0368(3) Uani 1 1 d . .
C18 C 0.22949(18) 0.5887(2) 0.48256(5) 0.0405(4) Uani 1 1 d . .
H18 H 0.1800 0.6095 0.5103 0.049 Uiso 1 1 calc R U
C19 C 0.21705(17) 0.71353(19) 0.44747(5) 0.0374(4) Uani 1 1 d . .
C20 C 0.31536(18) 0.3158(2) 0.51762(5) 0.0400(4) Uani 1 1 d . .
H20A H 0.4249 0.2930 0.5254 0.048 Uiso 1 1 calc R U
H20B H 0.2682 0.2111 0.5071 0.048 Uiso 1 1 calc R U
C21 C 0.23248(18) 0.3724(2) 0.56104(5) 0.0399(4) Uani 1 1 d . .
H21A H 0.2772 0.4789 0.5710 0.048 Uiso 1 1 calc R U
H21B H 0.1221 0.3914 0.5535 0.048 Uiso 1 1 calc R U
C22 C 0.24398(18) 0.2487(2) 0.60092(5) 0.0412(4) Uani 1 1 d . .
H22A H 0.2020 0.1409 0.5910 0.049 Uiso 1 1 calc R U
H22B H 0.3538 0.2328 0.6096 0.049 Uiso 1 1 calc R U
C23 C 0.1544(2) 0.3094(2) 0.64246(5) 0.0466(4) Uani 1 1 d . .
H23A H 0.0448 0.3249 0.6334 0.056 Uiso 1 1 calc R U
H23B H 0.1959 0.4181 0.6518 0.056 Uiso 1 1 calc R U
C24 C 0.1627(3) 0.1919(3) 0.68360(6) 0.0632(5) Uani 1 1 d . .
H24A H 0.2712 0.1827 0.6943 0.076 Uiso 1 1 calc R U
H24B H 0.1277 0.0809 0.6741 0.076 Uiso 1 1 calc R U
C25 C 0.0617(4) 0.2522(4) 0.72318(8) 0.1109(10) Uani 1 1 d . .
H25A H 0.0989 0.3598 0.7337 0.166 Uiso 1 1 calc R U
H25B H 0.0684 0.1728 0.7481 0.166 Uiso 1 1 calc R U
H25C H -0.0458 0.2619 0.7127 0.166 Uiso 1 1 calc R U
N1 N 0.13697(15) 0.85411(17) 0.45658(4) 0.0420(3) Uani 1 1 d . .
N2 N 0.28232(15) 0.80204(17) 0.37015(4) 0.0411(3) Uani 1 1 d . .
N3 N 0.47038(15) 0.27862(16) 0.41921(4) 0.0418(3) Uani 1 1 d . .

loop_
_atom_site_aniso_label
_atom_site_aniso_U_11
_atom_site_aniso_U_22
_atom_site_aniso_U_33
_atom_site_aniso_U_23
_atom_site_aniso_U_13
_atom_site_aniso_U_12
C1 0.0380(8) 0.0396(9) 0.0410(9) 0.0004(7) -0.0012(6) 0.0003(7)
C2 0.0518(10) 0.0445(10) 0.0500(10) -0.0014(8) 0.0021(8) 0.0061(8)
C3 0.0637(11) 0.0422(10) 0.0601(11) 0.0020(9) -0.0021(9) 0.0095(9)
C4 0.0707(12) 0.0431(10) 0.0549(11) 0.0106(8) -0.0051(9) 0.0026(9)
C5 0.0582(10) 0.0506(11) 0.0431(9) 0.0064(8) 0.0020(8) -0.0002(9)
C6 0.0392(8) 0.0390(9) 0.0416(9) 0.0017(7) -0.0033(7) -0.0028(7)
C7 0.0330(7) 0.0410(9) 0.0348(8) -0.0005(7) -0.0004(6) -0.0011(7)
C8 0.0345(7) 0.0407(9) 0.0337(8) -0.0026(7) 0.0010(6) -0.0010(6)
C9 0.0391(8) 0.0452(9) 0.0368(8) -0.0046(7) 0.0005(6) -0.0016(7)
C10 0.0558(10) 0.0572(11) 0.0392(9) -0.0007(8) 0.0050(7) 0.0000(9)
C11 0.0738(13) 0.0746(14) 0.0386(9) -0.0049(9) 0.0113(9) 0.0017(11)
C12 0.0755(13) 0.0708(14) 0.0480(11) -0.0142(10) 0.0137(9) 0.0126(11)
C13 0.0607(11) 0.0561(11) 0.0503(10) -0.0115(9) 0.0064(8) 0.0099(9)
C14 0.0438(9) 0.0466(10) 0.0379(8) -0.0070(7) 0.0022(7) 0.0003(7)
C15 0.0645(11) 0.0449(10) 0.0508(10) -0.0006(8) 0.0008(8) 0.0144(9)
C16 0.0355(8) 0.0368(8) 0.0383(8) -0.0044(7) -0.0012(6) 0.0002(6)
C17 0.0366(7) 0.0383(9) 0.0354(8) -0.0004(7) 0.0002(6) -0.0011(7)
C18 0.0432(8) 0.0443(10) 0.0341(8) 0.0008(7) 0.0058(6) 0.0031(7)
C19 0.0351(8) 0.0391(9) 0.0380(8) -0.0004(7) 0.0012(6) 0.0016(7)
C20 0.0425(8) 0.0378(9) 0.0396(8) 0.0002(7) 0.0002(7) 0.0013(7)
C21 0.0394(8) 0.0404(9) 0.0399(8) 0.0013(7) 0.0017(6) 0.0002(7)
C22 0.0407(8) 0.0413(9) 0.0418(8) 0.0018(7) 0.0014(7) -0.0011(7)
C23 0.0493(9) 0.0480(10) 0.0425(9) 0.0003(7) 0.0038(7) -0.0032(8)
C24 0.0824(14) 0.0648(13) 0.0425(10) 0.0064(9) 0.0045(9) -0.0109(11)
C25 0.169(3) 0.115(2) 0.0491(13) -0.0058(14) 0.0385(15) -0.023(2)
N1 0.0435(7) 0.0421(8) 0.0407(7) 0.0005(6) 0.0040(6) 0.0057(6)
N2 0.0411(7) 0.0437(8) 0.0384(7) 0.0032(6) 0.0006(5) 0.0010(6)
N3 0.0466(7) 0.0393(8) 0.0394(7) -0.0034(6) 0.0018(6) 0.0060(6)

loop_
_atom_type_symbol
_atom_type_description
_atom_type_scat_dispersion_real
_atom_type_scat_dispersion_imag
_atom_type_scat_source
C C 0.0033 0.0016 'International Tables Vol C Tables 4.2.6.8 and 6.1.1.4'
H H 0.0000 0.0000 'International Tables Vol C Tables 4.2.6.8 and 6.1.1.4'
N N 0.0061 0.0033 'International Tables Vol C Tables 4.2.6.8 and 6.1.1.4'

loop_
_geom_angle_atom_site_label_1
_geom_angle_atom_site_label_2
_geom_angle_atom_site_label_3
_geom_angle
N1 C1 C2 118.94(14)
N1 C1 C6 121.38(14)
C2 C1 C6 119.68(14)
C3 C2 C1 119.97(16)
C3 C2 H2 120.0
C1 C2 H2 120.0
C2 C3 C4 120.47(17)
C2 C3 H3 119.8
C4 C3 H3 119.8
C5 C4 C3 121.29(16)
C5 C4 H4 119.4
C3 C4 H4 119.4
C4 C5 C6 120.41(16)
C4 C5 H5 119.8
C6 C5 H5 119.8
N2 C6 C5 120.00(14)
N2 C6 C1 121.84(14)
C5 C6 C1 118.16(15)
N2 C7 C8 121.71(13)
N2 C7 C19 121.57(14)
C8 C7 C19 116.72(13)
C16 C8 C7 121.25(13)
C16 C8 C9 107.69(13)
C7 C8 C9 131.05(14)
C10 C9 C14 119.43(15)
C10 C9 C8 134.52(16)
C14 C9 C8 106.03(13)
C11 C10 C9 118.57(17)
C11 C10 H10 120.7
C9 C10 H10 120.7
C10 C11 C12 121.01(17)
C10 C11 H11 119.5
C12 C11 H11 119.5
C13 C12 C11 121.84(17)
C13 C12 H12 119.1
C11 C12 H12 119.1
C12 C13 C14 117.47(18)
C12 C13 H13 121.3
C14 C13 H13 121.3
N3 C14 C13 129.07(16)
N3 C14 C9 109.28(13)
C13 C14 C9 121.65(15)
N3 C15 H15A 109.5
N3 C15 H15B 109.5
H15A C15 H15B 109.5
N3 C15 H15C 109.5
H15A C15 H15C 109.5
H15B C15 H15C 109.5
N3 C16 C8 108.61(13)
N3 C16 C17 129.11(14)
C8 C16 C17 122.26(13)
C18 C17 C16 115.42(13)
C18 C17 C20 120.46(13)
C16 C17 C20 124.12(13)
C17 C18 C19 124.44(14)
C17 C18 H18 117.8
C19 C18 H18 117.8
N1 C19 C18 118.22(13)
N1 C19 C7 121.94(14)
C18 C19 C7 119.84(13)
C17 C20 C21 114.79(13)
C17 C20 H20A 108.6
C21 C20 H20A 108.6
C17 C20 H20B 108.6
C21 C20 H20B 108.6
H20A C20 H20B 107.5
C22 C21 C20 114.41(13)
C22 C21 H21A 108.7
C20 C21 H21A 108.7
C22 C21 H21B 108.7
C20 C21 H21B 108.7
H21A C21 H21B 107.6
C23 C22 C21 111.86(13)
C23 C22 H22A 109.2
C21 C22 H22A 109.2
C23 C22 H22B 109.2
C21 C22 H22B 109.2
H22A C22 H22B 107.9
C22 C23 C24 114.37(15)
C22 C23 H23A 108.7
C24 C23 H23A 108.7
C22 C23 H23B 108.7
C24 C23 H23B 108.7
H23A C23 H23B 107.6
C23 C24 C25 112.38(18)
C23 C24 H24A 109.1
C25 C24 H24A 109.1
C23 C24 H24B 109.1
C25 C24 H24B 109.1
H24A C24 H24B 107.9
C24 C25 H25A 109.5
C24 C25 H25B 109.5
H25A C25 H25B 109.5
C24 C25 H25C 109.5
H25A C25 H25C 109.5
H25B C25 H25C 109.5
C19 N1 C1 116.75(13)
C7 N2 C6 116.49(13)
C14 N3 C16 108.39(13)
C14 N3 C15 122.17(13)
C16 N3 C15 129.41(13)

loop_
_geom_bond_atom_site_label_1
_geom_bond_atom_site_label_2
_geom_bond_distance
C1 N1 1.3506(19)
C1 C2 1.418(2)
C1 C6 1.428(2)
C2 C3 1.355(2)
C2 H2 0.9300
C3 C4 1.412(3)
C3 H3 0.9300
C4 C5 1.351(2)
C4 H4 0.9300
C5 C6 1.420(2)
C5 H5 0.9300
C6 N2 1.351(2)
C7 N2 1.3431(19)
C7 C8 1.423(2)
C7 C19 1.434(2)
C8 C16 1.398(2)
C8 C9 1.435(2)
C9 C10 1.398(2)
C9 C14 1.405(2)
C10 C11 1.380(2)
C10 H10 0.9300
C11 C12 1.390(3)
C11 H11 0.9300
C12 C13 1.371(3)
C12 H12 0.9300
C13 C14 1.394(2)
C13 H13 0.9300
C14 N3 1.3865(19)
C15 N3 1.456(2)
C15 H15A 0.9600
C15 H15B 0.9600
C15 H15C 0.9600
C16 N3 1.3852(19)
C16 C17 1.450(2)
C17 C18 1.364(2)
C17 C20 1.515(2)
C18 C19 1.423(2)
C18 H18 0.9300
C19 N1 1.3377(19)
C20 C21 1.522(2)
C20 H20A 0.9700
C20 H20B 0.9700
C21 C22 1.520(2)
C21 H21A 0.9700
C21 H21B 0.9700
C22 C23 1.515(2)
C22 H22A 0.9700
C22 H22B 0.9700
C23 C24 1.515(2)
C23 H23A 0.9700
C23 H23B 0.9700
C24 C25 1.523(3)
C24 H24A 0.9700
C24 H24B 0.9700
C25 H25A 0.9600
C25 H25B 0.9600
C25 H25C 0.9600
